data_4000086
loop_
_publ_author_name
'Chen, T.-Y.'
'Vaissermann, J.'
'Ruiz, E.'
'Senateur, J. P.'
'Doppelt, P.'

_publ_section_title
;
2-Methyl-1-hexen-3-yne Lewis Base Stabilized \b-Diketonate Copper(I) Complexes: 
X-ray Structures, Theoretical Study, and Low-Temperature Chemical Vapor 
Deposition of Copper Metal
;
_journal_issue 11
_journal_name_full 'Chemistry of Materials'
_journal_page_first 3993
_journal_page_last 4004
_journal_paper_doi 10.1021/cm0012318
_journal_volume 13
_journal_year 2001
_chemical_formula_moiety 'C12 H11 Cu1 F6 O2'
_chemical_formula_sum 'C12 H11 Cu F6 O2'
_chemical_formula_weight 364.75
_chemical_name_common '[Cu(hfac)MHY]'
_space_group_IT_number 14
_symmetry_cell_setting monoclinic
_symmetry_space_group_name_Hall '-P 2yn'
_symmetry_space_group_name_H-M 'P 1 21/n 1'
_atom_sites_solution_hydrogens none
_atom_sites_solution_primary direct
_cell_angle_alpha 90
_cell_angle_beta 104.90(10)
_cell_angle_gamma 90
_cell_formula_units_Z 8
_cell_length_a 11.498(6)
_cell_length_b 16.858(12)
_cell_length_c 15.235(3)
_cell_measurement_reflns_used 25
_cell_measurement_temperature 230
_cell_measurement_theta_max 13.3
_cell_measurement_theta_min 13
_cell_volume 2854(6)
_diffrn_ambient_temperature 230
_diffrn_measurement_device 'Enraf-nonius CAD4'
_diffrn_measurement_method 2\q/\w
_diffrn_radiation_monochromator graphite
_diffrn_radiation_type 'Mo K\a'
_diffrn_radiation_wavelength 0.71069
_diffrn_reflns_av_R_equivalents 0.01
_diffrn_reflns_limit_h_max 13
_diffrn_reflns_limit_h_min 0
_diffrn_reflns_limit_k_max 20
_diffrn_reflns_limit_k_min 0
_diffrn_reflns_limit_l_max 17
_diffrn_reflns_limit_l_min -18
_diffrn_reflns_number 5491
_diffrn_reflns_theta_max 25
_diffrn_reflns_theta_min 1
_diffrn_standards_decay_% 26.59
_diffrn_standards_interval_time 60
_diffrn_standards_number 2
_exptl_absorpt_coefficient_mu 1.60
_exptl_absorpt_correction_T_max 1.00
_exptl_absorpt_correction_T_min 0.90
_exptl_absorpt_correction_type DIFABS
_exptl_absorpt_process_details 'refined from delta-F'
_exptl_crystal_colour yellow
_exptl_crystal_density_diffrn 1.70
_exptl_crystal_density_meas ?
_exptl_crystal_description block
_exptl_crystal_F_000 1370.86
_exptl_crystal_size_max 0.3
_exptl_crystal_size_mid 0.3
_exptl_crystal_size_min 0.2
_refine_diff_density_max 0.65
_refine_diff_density_min -0.62
_refine_ls_goodness_of_fit_obs 1.0582
_refine_ls_matrix_type full
_refine_ls_number_parameters 377
_refine_ls_number_reflns 1684
_refine_ls_R_factor_obs 0.0697
_refine_ls_shift/esd_max 0.201666
_refine_ls_structure_factor_coef F
_refine_ls_weighting_details
;
 Chebychev polynomial (Carruthers & Watkin, 1979)
;
_refine_ls_weighting_scheme ?
_refine_ls_wR_factor_obs 0.0801
_reflns_number_observed 1684
_reflns_number_total 5017
_reflns_observed_criterion >3.00\s(I)
_cod_depositor_comments
;
The following automatic conversions were performed:
'_refine_ls_matrix_type' value ' full' changed to 'full' according to
'/home/saulius/struct/CIF-dictionaries/cif_core.dic' dictionary named
'cif_core.dic' version 2.4.1 from 2010-06-29.

'_symmetry_cell_setting'
value 'Monoclinic ' changed to 'monoclinic' according to
'/home/saulius/struct/CIF-dictionaries/cif_core.dic' dictionary named
'cif_core.dic' version 2.4.1 from 2010-06-29.

Automatic conversion script
Id: cif_fix_enum 1527 2010-12-29 10:47:43Z saulius 

The following automatic conversions were performed:

'_cell_measurement_temperature' value '230K' was changed to '230' -
the value should be numeric and without a unit
designator.

'_diffrn_ambient_temperature' value '230K' was changed
to '230' - the value should be numeric and without a unit designator.

Automatic conversion script
Id: cif_fix_values 1646 2011-03-28 12:23:43Z adriana 

The following automatic conversions were performed:

'_atom_sites_solution_primary' value 'Direct_Methods' was changed to
'direct'.

Automatic conversion script
Id: cif_fix_values 6452 2018-10-05 10:23:21Z andrius 
;
_cod_database_code 4000086

loop_
_symmetry_equiv_pos_as_xyz
x,y,z
-x,-y,-z
-x+1/2,y+1/2,-z+1/2
x+1/2,-y+1/2,z+1/2

loop_
_atom_site_aniso_label
_atom_site_aniso_U_11
_atom_site_aniso_U_22
_atom_site_aniso_U_33
_atom_site_aniso_U_23
_atom_site_aniso_U_13
_atom_site_aniso_U_12
CU1 0.0240(9) 0.046(1) 0.084(2) -0.001(1) 0.029(1) -0.0001(9)
CU2 0.030(1) 0.041(1) 0.085(2) -0.003(1) 0.032(1) -0.0030(8)
O1 0.018(5) 0.047(6) 0.083(9) 0.006(6) 0.028(5) -0.001(4)
O2 0.033(6) 0.045(7) 0.12(1) -0.000(7) 0.042(8) -0.006(5)
O3 0.037(6) 0.052(7) 0.09(1) 0.006(6) 0.036(7) -0.001(5)
O4 0.043(6) 0.044(7) 0.11(1) -0.005(7) 0.051(7) -0.002(5)
C1 0.06(1) 0.08(2) 0.16(3) 0.01(1) 0.06(2) 0.03(1)
C2 0.06(1) 0.04(1) 0.12(2) -0.01(1) 0.04(1) 0.002(8)
C3 0.030(8) 0.04(1) 0.10(1) -0.006(9) 0.033(9) -0.004(7)
C4 0.021(6) 0.04(1) 0.08(1) 0.004(8) 0.022(7) -0.003(7)
C5 0.029(8) 0.048(9) 0.10(1) -0.02(1) 0.026(9) -0.024(9)
C6 0.08(1) 0.023(9) 0.13(2) -0.01(1) 0.04(1) -0.016(9)
C7 0.04(1) 0.12(2) 0.10(2) -0.01(1) 0.03(1) -0.01(1)
C11 0.033(9) 0.034(8) 0.05(1) -0.017(7) 0.012(8) 0.010(6)
C12 0.020(7) 0.046(9) 0.08(1) 0.01(1) 0.029(8) 0.002(7)
C13 0.022(9) 0.05(1) 0.08(1) 0.00(1) 0.03(1) -0.005(7)
C14 0.06(1) 0.06(1) 0.09(2) 0.02(1) 0.06(1) 0.01(1)
C15 0.05(1) 0.06(1) 0.09(2) 0.00(1) 0.04(1) -0.01(1)
C16 0.06(1) 0.027(9) 0.08(2) -0.009(9) 0.03(1) -0.010(8)
C17 0.07(1) 0.04(1) 0.07(1) -0.00(1) 0.03(1) 0.006(9)
C18 0.024(8) 0.04(1) 0.07(1) 0.008(8) 0.018(8) -0.003(7)
C19 0.023(8) 0.04(1) 0.12(2) 0.03(1) 0.03(1) 0.009(8)
C20 0.027(9) 0.05(1) 0.08(2) 0.014(9) 0.04(1) 0.006(7)
C21 0.05(1) 0.06(1) 0.10(2) 0.01(1) 0.01(1) -0.016(9)
C22 0.025(8) 0.04(1) 0.14(2) 0.00(1) 0.03(1) -0.011(7)
C23 0.020(8) 0.08(2) 0.07(1) -0.01(1) 0.020(8) 0.005(9)
C24 0.038(9) 0.06(1) 0.08(1) -0.00(1) 0.040(8) 0.014(8)
C25 0.06(1) 0.07(1) 0.08(2) 0.00(1) 0.06(1) 0.01(1)
C26 0.12(2) 0.05(1) 0.16(3) 0.02(1) 0.09(2) 0.00(1)
C27 0.04(1) 0.08(2) 0.11(2) -0.01(1) 0.02(1) 0.033(9)
F1 0.11(1) 0.090(9) 0.12(1) -0.049(9) -0.010(9) 0.050(8)
F2 0.21(2) 0.079(8) 0.17(2) 0.037(9) 0.12(1) 0.08(1)
F3 0.045(6) 0.067(8) 0.29(2) -0.001(9) 0.07(1) 0.024(5)
F4 0.088(8) 0.081(8) 0.11(1) 0.005(8) 0.033(9) -0.025(7)
F5 0.042(6) 0.10(1) 0.30(2) 0.01(1) 0.08(1) -0.012(6)
F6 0.14(1) 0.11(1) 0.15(1) -0.04(1) 0.07(1) -0.075(9)
F7 0.076(8) 0.053(7) 0.19(2) -0.028(8) 0.07(1) 0.007(6)
F8 0.051(7) 0.076(8) 0.24(2) 0.014(9) 0.076(9) 0.022(6)
F9 0.093(9) 0.12(1) 0.09(1) 0.041(8) 0.028(8) 0.064(8)

loop_
_atom_site_label
_atom_site_fract_x
_atom_site_fract_y
_atom_site_fract_z
_atom_site_U_iso_or_equiv
_atom_site_occupancy
_atom_site_thermal_displace_type
_atom_site_type_symbol
CU1 0.2016(1) 0.4882(1) 0.6180(1) 0.0385 1.0000 Uani Cu
CU2 0.0871(1) 0.5091(1) 0.8634(1) 0.0407 1.0000 Uani Cu
O1 0.0994(8) 0.5811(5) 0.6147(8) 0.0324 1.0000 Uani O
O2 0.0724(9) 0.4132(6) 0.6199(9) 0.0472 1.0000 Uani O
O3 -0.0356(9) 0.5876(6) 0.8739(8) 0.0481 1.0000 Uani O
O4 -0.0113(9) 0.4166(6) 0.8801(9) 0.0472 1.0000 Uani O
C1 0.499(2) 0.325(1) 0.635(2) 0.0735 1.0000 Uani C
C2 0.365(2) 0.345(1) 0.621(2) 0.0586 1.0000 Uani C
C3 0.352(1) 0.434(1) 0.621(1) 0.0439 1.0000 Uani C
C4 0.370(1) 0.5019(9) 0.619(1) 0.0356 1.0000 Uani C
C5 0.435(1) 0.5776(9) 0.620(1) 0.0401 1.0000 Uani C
C6 0.387(2) 0.646(1) 0.612(2) 0.0582 1.0000 Uani C
C7 0.575(2) 0.561(1) 0.636(2) 0.0729 1.0000 Uani C
C11 -0.010(1) 0.5758(8) 0.614(1) 0.0311 1.0000 Uani C
C12 -0.076(1) 0.511(1) 0.623(1) 0.0345 1.0000 Uani C
C13 -0.031(1) 0.4326(9) 0.625(1) 0.0358 1.0000 Uani C
C14 -0.066(2) 0.656(1) 0.617(2) 0.0476 1.0000 Uani C
C15 -0.116(2) 0.364(1) 0.626(2) 0.0588 1.0000 Uani C
C16 -0.138(2) 0.5688(9) 0.885(1) 0.0465 1.0000 Uani C
C17 -0.176(2) 0.491(1) 0.898(1) 0.0552 1.0000 Uani C
C18 -0.114(1) 0.4227(9) 0.891(1) 0.0394 1.0000 Uani C
C19 -0.216(1) 0.638(1) 0.891(2) 0.0424 1.0000 Uani C
C20 -0.177(1) 0.345(1) 0.897(1) 0.0148 1.0000 Uani C
C21 0.379(2) 0.672(1) 0.866(2) 0.0675 1.0000 Uani C
C22 0.250(1) 0.647(1) 0.830(2) 0.0463 1.0000 Uani C
C23 0.234(1) 0.560(1) 0.846(1) 0.0436 1.0000 Uani C
C24 0.249(1) 0.488(1) 0.851(1) 0.0382 1.0000 Uani C
C25 0.315(2) 0.411(1) 0.858(1) 0.0466 1.0000 Uani C
C26 0.256(2) 0.342(1) 0.849(2) 0.0778 1.0000 Uani C
C27 0.450(2) 0.422(1) 0.876(1) 0.0625 1.0000 Uani C
F1 -0.015(1) 0.6989(8) 0.690(1) 0.0900 1.0000 Uani F
F2 -0.059(2) 0.7007(8) 0.552(1) 0.1011 1.0000 Uani F
F3 -0.1803(9) 0.6551(6) 0.617(1) 0.0704 1.0000 Uani F
F4 -0.064(1) 0.3173(7) 0.698(1) 0.0865 1.0000 Uani F
F5 -0.2172(9) 0.3850(7) 0.639(1) 0.0783 1.0000 Uani F
F6 -0.126(1) 0.3175(9) 0.560(1) 0.1003 1.0000 Uani F
F7 -0.164(1) 0.6882(7) 0.955(1) 0.0776 1.0000 Uani F
F8 -0.3231(9) 0.6162(7) 0.902(1) 0.0770 1.0000 Uani F
F9 -0.240(1) 0.6790(8) 0.813(1) 0.0839 1.0000 Uani F
F10 -0.113(2) 0.284(1) 0.887(1) 0.062(5) 0.5437 Uiso F
F11 -0.274(2) 0.334(1) 0.833(2) 0.088(7) 0.5437 Uiso F
F12 -0.202(2) 0.338(1) 0.977(2) 0.091(7) 0.5437 Uiso F
F13 -0.192(3) 0.303(2) 0.827(3) 0.12(1) 0.4563 Uiso F
F14 -0.270(2) 0.350(1) 0.930(2) 0.071(6) 0.4563 Uiso F
F15 -0.099(2) 0.297(1) 0.964(2) 0.073(6) 0.4563 Uiso F

loop_
_atom_type_symbol
_atom_type_scat_dispersion_real
_atom_type_scat_dispersion_imag
_atom_type_scat_Cromer_Mann_a1
_atom_type_scat_Cromer_Mann_b1
_atom_type_scat_Cromer_Mann_a2
_atom_type_scat_Cromer_Mann_b2
_atom_type_scat_Cromer_Mann_a3
_atom_type_scat_Cromer_Mann_b3
_atom_type_scat_Cromer_Mann_a4
_atom_type_scat_Cromer_Mann_b4
_atom_type_scat_Cromer_Mann_c
_atom_type_scat_source
C 0.0020 0.0020 2.3100 20.8439 1.0200 10.2075 1.5886 0.5687 0.8650 51.6512 0.2156 International_Tables_Vol_IV_Table_2.2B
H 0.0000 0.0000 0.4930 10.5109 0.3229 26.1257 0.1402 3.1424 0.0408 57.7997 0.0030 International_Tables_Vol_IV_Table_2.2B
O 0.0080 0.0060 3.0485 13.2771 2.2868 5.7011 1.5463 0.3239 0.8670 32.9089 0.2508 International_Tables_Vol_IV_Table_2.2B
F 0.0140 0.0100 3.5392 10.2825 2.6412 4.2944 1.5170 0.2615 1.0243 26.1476 0.2776 International_Tables_Vol_IV_Table_2.2B
Cu 0.2630 1.2660 13.3380 3.5828 7.1676 0.2470 5.6158 11.3966 1.6735 64.8126 1.1910 International_Tables_Vol_IV_Table_2.2B

loop_
_geom_angle_atom_site_label_1
_geom_angle_site_symmetry_1
_geom_angle_atom_site_label_2
_geom_angle_site_symmetry_2
_geom_angle_atom_site_label_3
_geom_angle_site_symmetry_3
_geom_angle
_geom_angle_publ_flag
O1 . CU1 . O2 . 93.7(4) no
O1 . CU1 . C3 . 154.4(6) no
O2 . CU1 . C3 . 111.9(6) no
O1 . CU1 . C4 . 119.7(5) no
O2 . CU1 . C4 . 146.5(5) no
C3 . CU1 . C4 . 34.7(6) no
O3 . CU2 . O4 . 94.2(4) no
O3 . CU2 . C23 . 112.0(6) no
O4 . CU2 . C23 . 153.7(7) no
O3 . CU2 . C24 . 148.3(6) no
O4 . CU2 . C24 . 117.4(6) no
C23 . CU2 . C24 . 36.4(7) no
CU1 . O1 . C11 . 122.5(9) no
CU1 . O2 . C13 . 124.5(10) no
CU2 . O3 . C16 . 123.3(10) no
CU2 . O4 . C18 . 123.2(10) no
C1 . C2 . C3 . 108.3(16) no
CU1 . C3 . C2 . 123.4(12) no
CU1 . C3 . C4 . 73.2(10) no
C2 . C3 . C4 . 163.2(15) no
CU1 . C4 . C3 . 72.2(9) no
CU1 . C4 . C5 . 126.9(11) no
C3 . C4 . C5 . 160.8(15) no
C4 . C5 . C6 . 125.1(16) no
C4 . C5 . C7 . 109.4(14) no
C6 . C5 . C7 . 125.4(15) no
O1 . C11 . C12 . 129.8(13) no
O1 . C11 . C14 . 111.4(14) no
C12 . C11 . C14 . 118.2(13) no
C11 . C12 . C13 . 122.9(11) no
O2 . C13 . C12 . 126.2(13) no
O2 . C13 . C15 . 115.3(14) no
C12 . C13 . C15 . 118.3(13) no
C11 . C14 . F1 . 114.5(20) no
C11 . C14 . F2 . 114.0(18) no
F1 . C14 . F2 . 103.3(17) no
C11 . C14 . F3 . 114.8(14) no
F1 . C14 . F3 . 103.0(19) no
F2 . C14 . F3 . 105.9(21) no
C13 . C15 . F4 . 107.3(17) no
C13 . C15 . F5 . 114.0(17) no
F4 . C15 . F5 . 106.0(18) no
C13 . C15 . F6 . 112.6(17) no
F4 . C15 . F6 . 102.3(18) no
F5 . C15 . F6 . 113.5(21) no
O3 . C16 . C17 . 125.8(15) no
O3 . C16 . C19 . 114.0(13) no
C17 . C16 . C19 . 120.1(14) no
C16 . C17 . C18 . 125.9(14) no
O4 . C18 . C17 . 127.4(14) no
O4 . C18 . C20 . 114.5(13) no
C17 . C18 . C20 . 118.1(12) no
C16 . C19 . F7 . 112.7(16) no
C16 . C19 . F8 . 112.5(15) no
F7 . C19 . F8 . 110.2(18) no
C16 . C19 . F9 . 109.6(18) no
F7 . C19 . F9 . 105.9(16) no
F8 . C19 . F9 . 105.4(16) no
C18 . C20 . F10 . 113.3(13) no
C18 . C20 . F11 . 114.4(17) no
F10 . C20 . F11 . 102.0(19) no
C18 . C20 . F12 . 109.8(18) no
F10 . C20 . F12 . 107.8(18) no
F11 . C20 . F12 . 109.1(18) no
C18 . C20 . F13 . 114.5(19) no
F10 . C20 . F13 . 54.0(17) no
F11 . C20 . F13 . 51.4(19) no
F12 . C20 . F13 . 135.6(23) no
C18 . C20 . F14 . 114.5(16) no
F10 . C20 . F14 . 130.1(18) no
F11 . C20 . F14 . 70.4(16) no
F12 . C20 . F14 . 41.3(13) no
F13 . C20 . F14 . 114.7(23) no
C18 . C20 . F15 . 108.0(17) no
F10 . C20 . F15 . 50.5(12) no
F11 . C20 . F15 . 136.5(20) no
F12 . C20 . F15 . 62.6(16) no
F13 . C20 . F15 . 102.5(22) no
F14 . C20 . F15 . 100.6(19) no
C21 . C22 . C23 . 111.5(15) no
CU2 . C23 . C22 . 126.2(11) no
CU2 . C23 . C24 . 71.0(11) no
C22 . C23 . C24 . 162.2(15) no
CU2 . C24 . C23 . 72.6(9) no
CU2 . C24 . C25 . 129.2(13) no
C23 . C24 . C25 . 157.8(16) no
C24 . C25 . C26 . 121.0(17) no
C24 . C25 . C27 . 112.8(15) no
C26 . C25 . C27 . 126.2(17) no
C20 . F10 . F13 . 61.1(20) no
C20 . F10 . F15 . 70.2(17) no
F13 . F10 . F15 . 128.1(27) no
C20 . F11 . F13 . 62.6(23) no
C20 . F11 . F14 . 55.4(15) no
F13 . F11 . F14 . 111.3(29) no
C20 . F12 . F14 . 68.2(24) no
C20 . F12 . F15 . 61.7(15) no
F14 . F12 . F15 . 124.2(31) no
C20 . F13 . F10 . 64.9(23) no
C20 . F13 . F11 . 66.0(24) no
F10 . F13 . F11 . 125.5(38) no
C20 . F14 . F11 . 54.2(15) no
C20 . F14 . F12 . 70.5(23) no
F11 . F14 . F12 . 121.1(29) no
C20 . F15 . F10 . 59.3(16) no
C20 . F15 . F12 . 55.6(14) no
F10 . F15 . F12 . 109.3(22) no

loop_
_geom_bond_atom_site_label_1
_geom_bond_site_symmetry_1
_geom_bond_atom_site_label_2
_geom_bond_site_symmetry_2
_geom_bond_distance
_geom_bond_publ_flag
CU1 . O1 . 1.950(9) yes
CU1 . O2 . 1.957(9) yes
CU1 . C3 . 1.94(1) yes
CU1 . C4 . 1.95(1) yes
CU2 . O3 . 1.97(1) yes
CU2 . O4 . 1.98(1) yes
CU2 . C23 . 1.97(2) yes
CU2 . C24 . 1.95(1) yes
O1 . C11 . 1.26(2) yes
O2 . C13 . 1.25(2) yes
O3 . C16 . 1.27(2) yes
O4 . C18 . 1.25(2) yes
C1 . C2 . 1.54(2) yes
C2 . C3 . 1.51(2) yes
C3 . C4 . 1.16(2) yes
C4 . C5 . 1.48(2) yes
C5 . C6 . 1.28(2) yes
C5 . C7 . 1.59(2) yes
C11 . C12 . 1.35(2) yes
C11 . C14 . 1.50(2) yes
C12 . C13 . 1.43(2) yes
C13 . C15 . 1.53(2) yes
C14 . F1 . 1.33(3) yes
C14 . F2 . 1.26(2) yes
C14 . F3 . 1.32(2) yes
C15 . F4 . 1.35(2) yes
C15 . F5 . 1.28(2) yes
C15 . F6 . 1.26(2) yes
C16 . C17 . 1.41(2) yes
C16 . C19 . 1.49(2) yes
C17 . C18 . 1.37(2) yes
C18 . C20 . 1.51(2) yes
C19 . F7 . 1.31(2) yes
C19 . F8 . 1.33(2) yes
C19 . F9 . 1.35(2) yes
C20 . F10 . 1.30(2) yes
C20 . F11 . 1.29(3) yes
C20 . F12 . 1.33(3) yes
C20 . F13 . 1.26(4) yes
C20 . F14 . 1.31(2) yes
C20 . F15 . 1.42(3) yes
C21 . C22 . 1.51(2) yes
C22 . C23 . 1.50(3) yes
C23 . C24 . 1.22(2) yes
C24 . C25 . 1.49(2) yes
C25 . C26 . 1.35(3) yes
C25 . C27 . 1.52(2) yes
F10 . F13 . 1.16(4) yes
F10 . F15 . 1.17(3) yes
F11 . F13 . 1.10(3) yes
F11 . F14 . 1.50(3) yes
F12 . F14 . 0.93(3) yes
F12 . F15 . 1.43(3) yes
